data_4305764
loop_
_publ_author_name
'Chelladurai Ganesamoorthy'
'Maravanji S. Balakrishna'
'Joel T. Mague'
'Heikki M. Tuononen'

_publ_section_title
;
New Tetraphosphane Ligands {(X2P)2NC6H4N(PX2)2} (X = Cl, F, OMe,
OC6H4OMe-o): Synthesis, Derivatization, Group 10 and 11 Metal Complexes and
Catalytic Investigations. DFT Calculations on Intermolecular P...P
Interactions in Halo-Phosphines
;
_journal_name_full 'Inorganic Chemistry'
_journal_page_first 7035
_journal_page_last 7047
_journal_paper_doi 10.1021/ic800724u
_journal_volume 47
_journal_year 2008
_chemical_formula_moiety 'C6 H4 F8 N2 P4'
_chemical_formula_sum 'C6 H4 F8 N2 P4'
_chemical_formula_weight 379.99
_chemical_name_systematic
; 
 1,4-Bis(bis(difluorophosphino)amino)benzene 
;
_space_group_IT_number 2
_symmetry_cell_setting triclinic
_symmetry_space_group_name_Hall '-P 1'
_symmetry_space_group_name_H-M 'P -1'
_atom_sites_solution_hydrogens geom
_atom_sites_solution_primary direct
_atom_sites_solution_secondary difmap
_audit_creation_method SHELXL-97
_cell_angle_alpha 84.503(1)
_cell_angle_beta 88.234(1)
_cell_angle_gamma 88.808(1)
_cell_formula_units_Z 2
_cell_length_a 7.7034(6)
_cell_length_b 8.8807(7)
_cell_length_c 9.9791(8)
_cell_measurement_reflns_used 4722
_cell_measurement_temperature 100(2)
_cell_measurement_theta_max 29.45
_cell_measurement_theta_min 2.65
_cell_volume 679.11(9)
_computing_cell_refinement 'Bruker APEX2 (Bruker-AXS, 2007)'
_computing_data_collection 'Bruker APEX2 (Bruker-AXS, 2007)'
_computing_data_reduction 'Bruker SAINT+ (Bruker-AXS, 2006)'
_computing_molecular_graphics 'Bruker APEX2 (Bruker-AXS, 2007)'
_computing_publication_material 'Bruker APEX2 (Bruker-AXS, 2007)'
_computing_structure_refinement 'SHELXL-97 (Sheldrick, 1997)'
_computing_structure_solution 'SHELXS-97 (Sheldrick, 1997)'
_diffrn_ambient_temperature 100(2)
_diffrn_measured_fraction_theta_full 0.986
_diffrn_measured_fraction_theta_max 0.986
_diffrn_measurement_device_type 'Bruker-AXS Smart APEX CCD area detector'
_diffrn_measurement_method 'phi and omega scans'
_diffrn_radiation_monochromator graphite
_diffrn_radiation_source 'fine-focus sealed tube'
_diffrn_radiation_type MoK\a
_diffrn_radiation_wavelength 0.71073
_diffrn_reflns_av_R_equivalents 0.0243
_diffrn_reflns_av_sigmaI/netI 0.0174
_diffrn_reflns_limit_h_max 10
_diffrn_reflns_limit_h_min -10
_diffrn_reflns_limit_k_max 11
_diffrn_reflns_limit_k_min -11
_diffrn_reflns_limit_l_max 13
_diffrn_reflns_limit_l_min 0
_diffrn_reflns_number 11932
_diffrn_reflns_theta_full 28.24
_diffrn_reflns_theta_max 28.24
_diffrn_reflns_theta_min 2.30
_exptl_absorpt_coefficient_mu 0.637
_exptl_absorpt_correction_T_max 0.9139
_exptl_absorpt_correction_T_min 0.8403
_exptl_absorpt_correction_type multi-scan
_exptl_absorpt_process_details 'TWINABS (Sheldrick, 2007)'
_exptl_crystal_colour colourless
_exptl_crystal_density_diffrn 1.858
_exptl_crystal_density_method 'not measured'
_exptl_crystal_description Block
_exptl_crystal_F_000 372
_exptl_crystal_size_max 0.16
_exptl_crystal_size_mid 0.15
_exptl_crystal_size_min 0.14
_refine_diff_density_max 0.310
_refine_diff_density_min -0.366
_refine_diff_density_rms 0.056
_refine_ls_extinction_method none
_refine_ls_goodness_of_fit_ref 1.128
_refine_ls_hydrogen_treatment constr
_refine_ls_matrix_type full
_refine_ls_number_parameters 182
_refine_ls_number_reflns 3309
_refine_ls_number_restraints 0
_refine_ls_restrained_S_all 1.128
_refine_ls_R_factor_all 0.0290
_refine_ls_R_factor_gt 0.0263
_refine_ls_shift/su_max 0.000
_refine_ls_shift/su_mean 0.000
_refine_ls_structure_factor_coef Fsqd
_refine_ls_weighting_details 'calc w=1/[\s^2^(Fo^2^)+(0.0328P)^2^+0.2581P] where P=(Fo^2^+2Fc^2^)/3'
_refine_ls_weighting_scheme calc
_refine_ls_wR_factor_gt 0.0710
_refine_ls_wR_factor_ref 0.0730
_reflns_number_gt 3082
_reflns_number_total 3309
_reflns_threshold_expression >2\s(I)
_cod_data_source_file ic800724u-file001_2.cif
_cod_data_source_block msb387_0m
_cod_depositor_comments
;
The following automatic conversions were performed:
'_symmetry_cell_setting' value 'Triclinic' changed to 'triclinic'
according to '/home/saulius/struct/CIF-dictionaries/cif_core.dic'
dictionary named 'cif_core.dic' version 2.4.1 from 2010-06-29.

Automatic conversion script
Id: cif_fix_enum 1527 2010-12-29 10:47:43Z saulius 
;
_cod_database_code 4305764

loop_
_symmetry_equiv_pos_as_xyz
'x, y, z'
'-x, -y, -z'

loop_
_atom_site_label
_atom_site_type_symbol
_atom_site_fract_x
_atom_site_fract_y
_atom_site_fract_z
_atom_site_U_iso_or_equiv
_atom_site_adp_type
_atom_site_occupancy
_atom_site_symmetry_multiplicity
_atom_site_calc_flag
_atom_site_refinement_flags
_atom_site_disorder_assembly
_atom_site_disorder_group
P1 P 0.34914(6) 0.30299(5) 0.57039(5) 0.02216(10) Uani 1 1 d . . .
P2 P 0.16581(6) 0.40453(5) 0.33345(5) 0.02415(11) Uani 1 1 d . . .
F1 F 0.45460(13) 0.14791(13) 0.57519(11) 0.0289(2) Uani 1 1 d . . .
F2 F 0.24345(14) 0.25930(12) 0.70701(10) 0.0273(2) Uani 1 1 d . . .
F3 F 0.14741(17) 0.30238(14) 0.21423(11) 0.0358(3) Uani 1 1 d . . .
F4 F -0.03654(15) 0.43462(13) 0.35149(13) 0.0344(3) Uani 1 1 d . . .
N1 N 0.19545(17) 0.26823(15) 0.46080(14) 0.0180(3) Uani 1 1 d . . .
C1 C 0.09395(19) 0.13132(17) 0.47937(15) 0.0159(3) Uani 1 1 d . . .
C2 C 0.1539(2) 0.00253(18) 0.42244(16) 0.0183(3) Uani 1 1 d . . .
H2 H 0.2587 0.0049 0.3696 0.022 Uiso 1 1 calc R . .
C3 C 0.0596(2) -0.12974(19) 0.44342(17) 0.0188(3) Uani 1 1 d . . .
H3 H 0.0997 -0.2185 0.4053 0.023 Uiso 1 1 calc R . .
P3 P 0.69648(6) 0.14056(6) 0.22055(5) 0.02937(12) Uani 1 1 d . . .
P4 P 0.89442(6) 0.20656(5) -0.02497(5) 0.02506(11) Uani 1 1 d . . .
F5 F 0.63425(17) 0.26380(16) 0.31573(12) 0.0440(3) Uani 1 1 d . . .
F6 F 0.50735(16) 0.08467(17) 0.19733(15) 0.0486(4) Uani 1 1 d . . .
F7 F 0.95496(14) 0.37032(13) -0.07903(12) 0.0304(3) Uani 1 1 d . . .
F8 F 0.79156(17) 0.18091(16) -0.15520(13) 0.0409(3) Uani 1 1 d . . .
N2 N 0.72759(17) 0.25471(16) 0.07657(14) 0.0196(3) Uani 1 1 d . . .
C4 C 0.60950(19) 0.37956(18) 0.03738(16) 0.0172(3) Uani 1 1 d . . .
C5 C 0.4683(2) 0.35792(19) -0.04177(17) 0.0202(3) Uani 1 1 d . . .
H5 H 0.4472 0.2610 -0.0701 0.024 Uiso 1 1 calc R . .
C6 C 0.3585(2) 0.47974(19) -0.07888(17) 0.0201(3) Uani 1 1 d . . .
H6 H 0.2614 0.4664 -0.1327 0.024 Uiso 1 1 calc R . .

loop_
_atom_site_aniso_label
_atom_site_aniso_U_11
_atom_site_aniso_U_22
_atom_site_aniso_U_33
_atom_site_aniso_U_23
_atom_site_aniso_U_13
_atom_site_aniso_U_12
P1 0.0225(2) 0.0195(2) 0.0241(2) 0.00172(16) -0.00453(16) -0.00460(15)
P2 0.0276(2) 0.0185(2) 0.0247(2) 0.00723(16) -0.00303(17) -0.00199(16)
F1 0.0224(5) 0.0311(6) 0.0315(6) 0.0050(5) -0.0032(4) 0.0050(4)
F2 0.0335(6) 0.0291(6) 0.0199(5) -0.0042(4) -0.0020(4) -0.0034(4)
F3 0.0529(7) 0.0341(6) 0.0192(5) 0.0034(4) -0.0021(5) 0.0002(5)
F4 0.0301(6) 0.0304(6) 0.0406(7) 0.0079(5) -0.0064(5) 0.0085(4)
N1 0.0201(6) 0.0146(6) 0.0187(6) 0.0020(5) -0.0013(5) -0.0021(5)
C1 0.0176(7) 0.0150(7) 0.0147(7) 0.0014(5) -0.0015(5) -0.0013(5)
C2 0.0173(7) 0.0187(8) 0.0180(7) 0.0006(6) 0.0031(5) 0.0015(5)
C3 0.0207(7) 0.0160(7) 0.0194(8) -0.0020(6) 0.0017(6) 0.0027(5)
P3 0.0252(2) 0.0318(3) 0.0275(3) 0.01467(19) 0.00075(18) 0.00067(18)
P4 0.0265(2) 0.0210(2) 0.0268(2) -0.00117(17) 0.00532(17) 0.00486(16)
F5 0.0487(7) 0.0591(9) 0.0209(6) 0.0080(5) 0.0085(5) 0.0120(6)
F6 0.0313(6) 0.0547(8) 0.0536(9) 0.0299(7) -0.0032(6) -0.0144(6)
F7 0.0262(5) 0.0291(6) 0.0338(6) 0.0037(5) 0.0108(4) -0.0013(4)
F8 0.0472(7) 0.0482(8) 0.0298(6) -0.0183(5) 0.0038(5) -0.0005(6)
N2 0.0198(6) 0.0188(6) 0.0189(7) 0.0041(5) 0.0013(5) 0.0016(5)
C4 0.0180(7) 0.0183(7) 0.0145(7) 0.0016(6) 0.0014(5) 0.0006(5)
C5 0.0226(7) 0.0177(8) 0.0207(8) -0.0027(6) -0.0017(6) -0.0013(6)
C6 0.0192(7) 0.0226(8) 0.0187(7) -0.0024(6) -0.0027(6) -0.0022(6)

loop_
_atom_type_symbol
_atom_type_description
_atom_type_scat_dispersion_real
_atom_type_scat_dispersion_imag
_atom_type_scat_source
C C 0.0033 0.0016 'International Tables Vol C Tables 4.2.6.8 and 6.1.1.4'
H H 0.0000 0.0000 'International Tables Vol C Tables 4.2.6.8 and 6.1.1.4'
N N 0.0061 0.0033 'International Tables Vol C Tables 4.2.6.8 and 6.1.1.4'
F F 0.0171 0.0103 'International Tables Vol C Tables 4.2.6.8 and 6.1.1.4'
P P 0.1023 0.0942 'International Tables Vol C Tables 4.2.6.8 and 6.1.1.4'

loop_
_geom_angle_atom_site_label_1
_geom_angle_atom_site_label_2
_geom_angle_atom_site_label_3
_geom_angle
_geom_angle_site_symmetry_1
_geom_angle_site_symmetry_3
_geom_angle_publ_flag
F1 P1 F2 94.43(6) . . ?
F1 P1 N1 99.62(7) . . ?
F2 P1 N1 98.90(6) . . ?
F3 P2 F4 94.52(7) . . ?
F3 P2 N1 99.39(7) . . ?
F4 P2 N1 99.88(7) . . ?
C1 N1 P2 123.26(11) . . ?
C1 N1 P1 121.29(10) . . ?
P2 N1 P1 115.43(8) . . ?
C2 C1 C3 120.88(14) . 2_556 ?
C2 C1 N1 119.47(13) . . ?
C3 C1 N1 119.63(14) 2_556 . ?
C1 C2 C3 119.52(14) . . ?
C2 C3 C1 119.60(15) . 2_556 ?
F5 P3 F6 94.65(8) . . ?
F5 P3 N2 98.75(7) . . ?
F6 P3 N2 99.57(7) . . ?
F7 P4 F8 94.62(7) . . ?
F7 P4 N2 98.74(6) . . ?
F8 P4 N2 99.63(7) . . ?
C4 N2 P4 121.76(11) . . ?
C4 N2 P3 122.02(11) . . ?
P4 N2 P3 116.04(8) . . ?
C6 C4 C5 120.87(15) 2_665 . ?
C6 C4 N2 118.70(14) 2_665 . ?
C5 C4 N2 120.43(15) . . ?
C6 C5 C4 119.18(15) . . ?
C4 C6 C5 119.95(15) 2_665 . ?

loop_
_geom_bond_atom_site_label_1
_geom_bond_atom_site_label_2
_geom_bond_distance
_geom_bond_site_symmetry_2
_geom_bond_publ_flag
P1 F1 1.5819(12) . ?
P1 F2 1.5860(11) . ?
P1 N1 1.6890(14) . ?
P2 F3 1.5751(13) . ?
P2 F4 1.5838(12) . ?
P2 N1 1.6864(14) . ?
N1 C1 1.4530(19) . ?
C1 C2 1.390(2) . ?
C1 C3 1.391(2) 2_556 ?
C2 C3 1.390(2) . ?
C3 C1 1.391(2) 2_556 ?
P3 F5 1.5745(15) . ?
P3 F6 1.5798(13) . ?
P3 N2 1.6909(14) . ?
P4 F7 1.5767(12) . ?
P4 F8 1.5800(14) . ?
P4 N2 1.6856(14) . ?
N2 C4 1.451(2) . ?
C4 C6 1.383(2) 2_665 ?
C4 C5 1.391(2) . ?
C5 C6 1.388(2) . ?
C6 C4 1.383(2) 2_665 ?
